data_7028544
loop_
_publ_author_name
'Gao, Qiao'
'Li, Fengyan'
'Wang, Yuchao'
'Xu, Lin'
'Bai, Jie'
'Wang, Ya'

_publ_section_title
;
 Organic functionalization of polyoxometalate in aqueous solution:
 self-assembly of a new building block of {VMo6O25} with triethanolamine.
;
_journal_issue 3
_journal_name_full 'Dalton transactions (Cambridge, England : 2003)'
_journal_page_first 941
_journal_page_last 944
_journal_paper_doi 10.1039/c3dt52882k
_journal_volume 43
_journal_year 2014
_chemical_formula_sum 'C36 H118 Cu2 Mo12 N8 O72 V2'
_chemical_formula_weight 3195.62
_space_group_IT_number 2
_symmetry_cell_setting triclinic
_symmetry_space_group_name_Hall '-P 1'
_symmetry_space_group_name_H-M 'P -1'
_atom_sites_solution_hydrogens geom
_atom_sites_solution_primary direct
_atom_sites_solution_secondary difmap
_audit_creation_method SHELXL-97
_audit_update_record
;
2013-10-31 # Formatted by publCIF
;
_cell_angle_alpha 96.7230(10)
_cell_angle_beta 99.3460(10)
_cell_angle_gamma 117.1240(10)
_cell_formula_units_Z 1
_cell_length_a 13.6392(12)
_cell_length_b 13.8543(12)
_cell_length_c 14.535(2)
_cell_measurement_reflns_used 3293
_cell_measurement_temperature 293(2)
_cell_measurement_theta_max 27.75
_cell_measurement_theta_min 2.23
_cell_volume 2354.2(4)
_computing_cell_refinement 'Bruker SMART'
_computing_data_collection 'Bruker SMART'
_computing_data_reduction 'Bruker SAINT'
_computing_molecular_graphics 'Bruker SHELXTL'
_computing_publication_material 'Bruker SHELXTL'
_computing_structure_refinement 'SHELXL-97 (Sheldrick, 1997)'
_computing_structure_solution 'Bruker SHELXTL'
_diffrn_ambient_temperature 293(2)
_diffrn_measured_fraction_theta_full 0.978
_diffrn_measured_fraction_theta_max 0.978
_diffrn_measurement_device_type 'CCD area detector'
_diffrn_measurement_method 'omega and phi'
_diffrn_radiation_monochromator graphite
_diffrn_radiation_source 'fine-focus sealed tube'
_diffrn_radiation_type MoK\a
_diffrn_radiation_wavelength 0.71073
_diffrn_reflns_av_R_equivalents 0.0281
_diffrn_reflns_av_unetI/netI 0.0609
_diffrn_reflns_limit_h_max 16
_diffrn_reflns_limit_h_min -17
_diffrn_reflns_limit_k_max 17
_diffrn_reflns_limit_k_min -12
_diffrn_reflns_limit_l_max 18
_diffrn_reflns_limit_l_min -15
_diffrn_reflns_number 13267
_diffrn_reflns_theta_full 26.37
_diffrn_reflns_theta_max 26.37
_diffrn_reflns_theta_min 1.45
_exptl_absorpt_coefficient_mu 2.283
_exptl_absorpt_correction_T_max 0.833
_exptl_absorpt_correction_T_min 0.688
_exptl_absorpt_correction_type multi-scan
_exptl_absorpt_process_details '(SADABS; Bruker, 2002)'
_exptl_crystal_colour green
_exptl_crystal_density_diffrn 2.254
_exptl_crystal_density_method 'not measured'
_exptl_crystal_description block
_exptl_crystal_F_000 1574
_exptl_crystal_size_max 0.2
_exptl_crystal_size_mid 0.14
_exptl_crystal_size_min 0.08
_refine_diff_density_max 1.414
_refine_diff_density_min -1.095
_refine_diff_density_rms 0.196
_refine_ls_extinction_method none
_refine_ls_goodness_of_fit_ref 1.029
_refine_ls_hydrogen_treatment mixed
_refine_ls_matrix_type full
_refine_ls_number_parameters 711
_refine_ls_number_reflns 9406
_refine_ls_number_restraints 787
_refine_ls_restrained_S_all 0.999
_refine_ls_R_factor_all 0.0797
_refine_ls_R_factor_gt 0.0526
_refine_ls_shift/su_max 0.000
_refine_ls_shift/su_mean 0.000
_refine_ls_structure_factor_coef Fsqd
_refine_ls_weighting_details 'calc w=1/[\s^2^(Fo^2^)+(0.0929P)^2^+3.5250P] where P=(Fo^2^+2Fc^2^)/3'
_refine_ls_weighting_scheme calc
_refine_ls_wR_factor_gt 0.1460
_refine_ls_wR_factor_ref 0.1674
_reflns_number_gt 6590
_reflns_number_total 9406
_reflns_threshold_expression >2sigma(I)
_cod_data_source_file c3dt52882k.txt
_cod_data_source_block x
_cod_original_cell_volume 2354.3(5)
_cod_database_code 7028544

loop_
_symmetry_equiv_pos_as_xyz
'x, y, z'
'-x, -y, -z'

loop_
_atom_site_label
_atom_site_type_symbol
_atom_site_fract_x
_atom_site_fract_y
_atom_site_fract_z
_atom_site_U_iso_or_equiv
_atom_site_adp_type
_atom_site_occupancy
_atom_site_symmetry_multiplicity
_atom_site_calc_flag
_atom_site_refinement_flags
_atom_site_disorder_assembly
_atom_site_disorder_group
Mo1 Mo -0.11840(5) 0.34395(6) 0.27321(5) 0.03388(17) Uani 1 1 d . . .
Mo2 Mo 0.39927(5) 0.44341(6) 0.23961(5) 0.04074(19) Uani 1 1 d . . .
Mo3 Mo 0.07008(5) 0.59440(5) 0.25663(5) 0.03394(17) Uani 1 1 d . . .
Mo4 Mo 0.20892(6) 0.19372(6) 0.25919(5) 0.04062(19) Uani 1 1 d . . .
Mo5 Mo 0.33180(5) 0.64457(6) 0.24801(5) 0.03913(18) Uani 1 1 d . . .
Mo6 Mo -0.05337(6) 0.14000(6) 0.26537(5) 0.04126(19) Uani 1 1 d . . .
V1 V 0.09946(9) 0.36067(9) 0.14741(8) 0.0255(3) Uani 1 1 d . . .
Cu1 Cu 0.12665(8) 0.32248(7) -0.07330(6) 0.0341(2) Uani 1 1 d . . .
O1 O 0.0917(5) 0.1558(4) 0.3286(4) 0.0424(13) Uani 1 1 d . . .
O2 O 0.0816(4) 0.2456(4) 0.1914(3) 0.0345(11) Uani 1 1 d . . .
O3 O -0.1376(4) 0.2041(4) 0.2031(4) 0.0377(12) Uani 1 1 d . . .
O4 O 0.0075(4) 0.3060(4) 0.3560(3) 0.0354(12) Uani 1 1 d . . .
O5 O -0.0219(4) 0.4988(4) 0.3299(3) 0.0364(12) Uani 1 1 d . . .
O6 O 0.0224(4) 0.4143(4) 0.1933(3) 0.0286(10) Uani 1 1 d . . .
O7 O 0.2149(4) 0.5874(4) 0.3426(3) 0.0368(12) Uani 1 1 d . . .
O8 O 0.1855(4) 0.6280(4) 0.1841(3) 0.0387(12) Uani 1 1 d . . .
O9 O 0.2388(4) 0.4578(4) 0.1798(3) 0.0337(11) Uani 1 1 d . . .
O10 O 0.4181(4) 0.5828(5) 0.3087(4) 0.0422(13) Uani 1 1 d . . .
O11 O 0.2955(4) 0.3679(4) 0.3385(3) 0.0372(12) Uani 1 1 d . . .
O12 O 0.2985(4) 0.2876(5) 0.1806(4) 0.0425(13) Uani 1 1 d . . .
O13 O 0.1483(7) 0.0773(6) 0.1710(5) 0.070(2) Uani 1 1 d . . .
O14 O 0.3054(6) 0.1765(6) 0.3365(5) 0.0644(18) Uani 1 1 d . . .
O15 O 0.5140(5) 0.4430(6) 0.3054(4) 0.0586(17) Uani 1 1 d . . .
O16 O 0.4389(5) 0.4831(6) 0.1382(4) 0.0592(17) Uani 1 1 d . . .
O17 O 0.3829(5) 0.6674(5) 0.1471(4) 0.0573(17) Uani 1 1 d . . .
O18 O 0.3973(5) 0.7737(5) 0.3196(5) 0.0636(18) Uani 1 1 d . . .
O19 O 0.1109(5) 0.7200(5) 0.3288(4) 0.0524(15) Uani 1 1 d . . .
O20 O -0.0340(4) 0.5833(4) 0.1624(4) 0.0396(12) Uani 1 1 d . . .
O21 O -0.2110(4) 0.3502(5) 0.1825(4) 0.0434(13) Uani 1 1 d . . .
O22 O -0.1957(5) 0.3040(6) 0.3566(4) 0.0548(16) Uani 1 1 d . . .
O23 O -0.1301(6) 0.0786(6) 0.3438(5) 0.069(2) Uani 1 1 d . . .
O24 O -0.0975(6) 0.0311(5) 0.1702(5) 0.0621(18) Uani 1 1 d . . .
O25 O 0.0520(4) 0.3268(4) 0.0256(3) 0.0331(11) Uani 1 1 d . . .
O26 O 0.2626(4) 0.4818(4) -0.0211(4) 0.0421(13) Uani 1 1 d . . .
O27 O -0.0026(5) 0.1807(5) -0.1617(4) 0.0580(16) Uani 1 1 d . . .
O28 O 0.2158(5) 0.2332(5) -0.0079(4) 0.0554(16) Uani 1 1 d . . .
N1 N 0.2073(6) 0.3186(6) -0.1746(4) 0.0403(15) Uani 1 1 d . . .
N2 N 0.2199(5) 0.4580(6) 0.4722(4) 0.0371(15) Uani 1 1 d . . .
H2C H 0.1965 0.4392 0.4073 0.044 Uiso 1 1 calc R . .
C1 C 0.2782(8) 0.4364(8) -0.1790(6) 0.050(2) Uani 1 1 d . . .
H1A H 0.2299 0.4631 -0.2102 0.060 Uiso 1 1 calc R . .
H1B H 0.3320 0.4412 -0.2168 0.060 Uiso 1 1 calc R . .
C2 C 0.3413(7) 0.5083(8) -0.0813(6) 0.051(2) Uani 1 1 d . . .
H2A H 0.4030 0.4947 -0.0557 0.062 Uiso 1 1 calc R . .
H2B H 0.3731 0.5861 -0.0842 0.062 Uiso 1 1 calc R . .
C3 C 0.1195(7) 0.2560(7) -0.2656(6) 0.048(2) Uani 1 1 d . . .
H3A H 0.1529 0.2356 -0.3132 0.057 Uiso 1 1 calc R . .
H3B H 0.0891 0.3019 -0.2893 0.057 Uiso 1 1 calc R . .
C4 C 0.0251(10) 0.1521(8) -0.2473(7) 0.067(3) Uani 1 1 d . . .
H4A H -0.0413 0.1206 -0.3005 0.080 Uiso 1 1 calc R . .
H4B H 0.0497 0.0971 -0.2414 0.080 Uiso 1 1 calc R . .
C5 C 0.3113(10) 0.2641(10) -0.0494(7) 0.069(3) Uani 1 1 d . . .
H5A H 0.3415 0.2134 -0.0420 0.083 Uiso 1 1 calc R . .
H5B H 0.3706 0.3385 -0.0171 0.083 Uiso 1 1 calc R . .
C6 C 0.2746(9) 0.2601(9) -0.1536(7) 0.061(3) Uani 1 1 d . . .
H6A H 0.3416 0.2930 -0.1785 0.073 Uiso 1 1 calc R . .
H6B H 0.2292 0.1830 -0.1873 0.073 Uiso 1 1 calc R . .
C7 C 0.0249(7) 0.3121(8) 0.4567(6) 0.049(2) Uani 1 1 d . . .
H7A H 0.0481 0.2585 0.4732 0.058 Uiso 1 1 calc R . .
H7B H -0.0455 0.2946 0.4754 0.058 Uiso 1 1 calc R . .
C8 C 0.1148(6) 0.4270(7) 0.5087(5) 0.0428(19) Uani 1 1 d . . .
H8A H 0.1323 0.4298 0.5766 0.051 Uiso 1 1 calc R . .
H8B H 0.0875 0.4795 0.4987 0.051 Uiso 1 1 calc R . .
C9 C 0.2778(7) 0.3930(7) 0.5002(5) 0.0418(18) Uani 1 1 d . . .
H9A H 0.2219 0.3158 0.4935 0.050 Uiso 1 1 calc R . .
H9B H 0.3205 0.4225 0.5664 0.050 Uiso 1 1 calc R . .
C10 C 0.3565(7) 0.4012(8) 0.4364(5) 0.045(2) Uani 1 1 d . . .
H10A H 0.4177 0.4771 0.4492 0.054 Uiso 1 1 calc R . .
H10B H 0.3896 0.3539 0.4495 0.054 Uiso 1 1 calc R . .
C11 C 0.2961(7) 0.5802(6) 0.4982(6) 0.0441(19) Uani 1 1 d . . .
H11A H 0.3695 0.5973 0.4860 0.053 Uiso 1 1 calc R . .
H11B H 0.3074 0.6073 0.5657 0.053 Uiso 1 1 calc R . .
C12 C 0.2453(8) 0.6369(7) 0.4408(5) 0.049(2) Uani 1 1 d . . .
H12A H 0.1785 0.6306 0.4608 0.058 Uiso 1 1 calc R . .
H12B H 0.2998 0.7152 0.4516 0.058 Uiso 1 1 calc R . .
N3 N 0.5018(11) 0.0465(11) 0.2418(15) 0.138(4) Uani 0.75 1 d PDU . .
O29 O 0.1926(19) -0.158(3) 0.161(2) 0.110(7) Uani 0.363(9) 1 d PDU A 1
O30 O 0.374(2) 0.092(2) 0.099(2) 0.148(7) Uani 0.363(9) 1 d PDU A 1
H30A H 0.3545 0.1070 0.0485 0.222 Uiso 0.363(9) 1 calc PR A 1
O31 O 0.634(2) -0.076(2) 0.275(3) 0.161(9) Uani 0.363(9) 1 d PDU A 1
H31A H 0.7008 -0.0276 0.2902 0.241 Uiso 0.363(9) 1 calc PR A 1
C13A C 0.3923(16) -0.041(2) 0.190(3) 0.135(5) Uani 0.363(9) 1 d PDU A 1
H13A H 0.3966 -0.1091 0.1794 0.162 Uiso 0.363(9) 1 calc PR A 1
H13B H 0.3749 -0.0250 0.1283 0.162 Uiso 0.363(9) 1 calc PR A 1
C14A C 0.506(2) 0.1530(16) 0.251(2) 0.137(6) Uani 0.363(9) 1 d PDU A 1
H14A H 0.5800 0.2086 0.2895 0.164 Uiso 0.363(9) 1 calc PR A 1
H14B H 0.4504 0.1516 0.2856 0.164 Uiso 0.363(9) 1 calc PR A 1
C15A C 0.589(2) 0.047(2) 0.197(2) 0.136(5) Uani 0.363(9) 1 d PDU A 1
H15A H 0.6629 0.0989 0.2381 0.163 Uiso 0.363(9) 1 calc PR A 1
H15B H 0.5820 0.0705 0.1372 0.163 Uiso 0.363(9) 1 calc PR A 1
C16A C 0.293(2) -0.062(3) 0.236(2) 0.125(6) Uani 0.363(9) 1 d PDU A 1
H16A H 0.2829 0.0032 0.2461 0.150 Uiso 0.363(9) 1 calc PR A 1
H16B H 0.3034 -0.0835 0.2964 0.150 Uiso 0.363(9) 1 calc PR A 1
C17A C 0.484(3) 0.192(3) 0.159(3) 0.127(5) Uani 0.363(9) 1 d PDU A 1
H17A H 0.4745 0.2568 0.1723 0.153 Uiso 0.363(9) 1 calc PR A 1
H17B H 0.5453 0.2083 0.1277 0.153 Uiso 0.363(9) 1 calc PR A 1
C18A C 0.577(4) -0.069(3) 0.178(3) 0.139(6) Uani 0.363(9) 1 d PDU A 1
H18A H 0.6148 -0.0773 0.1294 0.167 Uiso 0.363(9) 1 calc PR A 1
H18B H 0.4973 -0.1258 0.1583 0.167 Uiso 0.363(9) 1 calc PR A 1
O29B O 0.235(2) -0.131(3) 0.191(3) 0.143(8) Uani 0.387(9) 1 d PDU A 2
O30B O 0.544(3) 0.190(2) 0.107(2) 0.161(8) Uani 0.387(9) 1 d PDU A 2
H30B H 0.4815 0.1396 0.0766 0.241 Uiso 0.387(9) 1 calc PR A 2
O31B O 0.4913(18) -0.1311(18) 0.0933(19) 0.124(6) Uani 0.387(9) 1 d PDU A 2
H31B H 0.4540 -0.1936 0.1023 0.186 Uiso 0.387(9) 1 calc PR A 2
C13B C 0.4082(19) -0.003(2) 0.1576(19) 0.137(5) Uani 0.387(9) 1 d PDU A 2
H13C H 0.4226 -0.0585 0.1251 0.165 Uiso 0.387(9) 1 calc PR A 2
H13D H 0.4328 0.0559 0.1223 0.165 Uiso 0.387(9) 1 calc PR A 2
C14B C 0.540(2) 0.1646(16) 0.267(2) 0.143(6) Uani 0.387(9) 1 d PDU A 2
H14C H 0.6195 0.1987 0.2994 0.172 Uiso 0.387(9) 1 calc PR A 2
H14D H 0.5014 0.1728 0.3157 0.172 Uiso 0.387(9) 1 calc PR A 2
C15B C 0.5942(17) 0.031(3) 0.220(2) 0.134(5) Uani 0.387(9) 1 d PDU A 2
H15C H 0.6478 0.0557 0.2818 0.161 Uiso 0.387(9) 1 calc PR A 2
H15D H 0.6290 0.0876 0.1848 0.161 Uiso 0.387(9) 1 calc PR A 2
C16B C 0.279(2) -0.057(3) 0.121(3) 0.145(6) Uani 0.387(9) 1 d PDU A 2
H16C H 0.2541 -0.0017 0.1224 0.174 Uiso 0.387(9) 1 calc PR A 2
H16D H 0.2539 -0.1009 0.0563 0.174 Uiso 0.387(9) 1 calc PR A 2
C17B C 0.532(3) 0.240(3) 0.202(3) 0.133(6) Uani 0.387(9) 1 d PDU A 2
H17C H 0.5936 0.3161 0.2265 0.160 Uiso 0.387(9) 1 calc PR A 2
H17D H 0.4603 0.2400 0.1938 0.160 Uiso 0.387(9) 1 calc PR A 2
C18B C 0.602(3) -0.068(3) 0.171(4) 0.143(7) Uani 0.387(9) 1 d PDU A 2
H18C H 0.6073 -0.1134 0.2154 0.171 Uiso 0.387(9) 1 calc PR A 2
H18D H 0.6675 -0.0433 0.1435 0.171 Uiso 0.387(9) 1 calc PR A 2
O1W O 0.1397(6) 0.6267(7) -0.0038(5) 0.0498(19) Uani 0.75 1 d P . .
O3W O 0.133(2) 0.071(3) 0.489(3) 0.096(8) Uani 0.50 1 d P B 1
O4W O 0.3495(12) 0.2336(15) 0.6231(12) 0.105(6) Uani 0.50 1 d P C 1
O5W O 0.0130(12) 0.0427(11) 0.9128(11) 0.072(4) Uani 0.50 1 d P D 1
O6W O 0.2264(15) -0.0866(13) 0.4810(12) 0.107(7) Uani 0.50 1 d P E 1
O3B O 0.085(2) 0.064(4) 0.490(3) 0.120(12) Uani 0.50 1 d P F 2
O5B O 0.9644(17) 0.0589(15) 0.0005(12) 0.111(6) Uani 0.50 1 d PU G 2
O6B O 0.767(2) 0.960(2) 0.430(2) 0.167(10) Uiso 0.50 1 d P H 2
N4 N 0.7470(9) 0.1353(10) 0.0188(7) 0.140(6) Uani 1 1 d D . .
H4C H 0.788(9) 0.107(10) 0.001(11) 0.209 Uiso 1 1 d D . .
H4D H 0.679(5) 0.083(8) 0.014(11) 0.209 Uiso 1 1 d D . .
H4E H 0.778(11) 0.173(11) 0.077(4) 0.209 Uiso 1 1 d D . .
H4F H 0.744(13) 0.179(10) -0.019(9) 0.209 Uiso 1 1 d D . .

loop_
_atom_site_aniso_label
_atom_site_aniso_U_11
_atom_site_aniso_U_22
_atom_site_aniso_U_33
_atom_site_aniso_U_23
_atom_site_aniso_U_13
_atom_site_aniso_U_12
Mo1 0.0290(3) 0.0474(4) 0.0315(3) 0.0122(3) 0.0137(3) 0.0208(3)
Mo2 0.0265(3) 0.0627(5) 0.0350(4) 0.0083(3) 0.0081(3) 0.0236(3)
Mo3 0.0364(4) 0.0372(4) 0.0320(3) 0.0053(3) 0.0074(3) 0.0218(3)
Mo4 0.0508(4) 0.0526(4) 0.0345(4) 0.0125(3) 0.0112(3) 0.0373(4)
Mo5 0.0287(3) 0.0408(4) 0.0381(4) 0.0092(3) 0.0065(3) 0.0092(3)
Mo6 0.0398(4) 0.0371(4) 0.0464(4) 0.0168(3) 0.0099(3) 0.0167(3)
V1 0.0227(6) 0.0340(6) 0.0231(6) 0.0074(5) 0.0088(4) 0.0153(5)
Cu1 0.0364(5) 0.0405(5) 0.0307(5) 0.0079(4) 0.0164(4) 0.0202(4)
O1 0.050(3) 0.050(3) 0.039(3) 0.020(3) 0.011(2) 0.031(3)
O2 0.040(3) 0.038(3) 0.033(3) 0.010(2) 0.009(2) 0.024(2)
O3 0.032(3) 0.036(3) 0.037(3) 0.007(2) 0.006(2) 0.011(2)
O4 0.033(3) 0.053(3) 0.030(3) 0.014(2) 0.011(2) 0.027(2)
O5 0.038(3) 0.049(3) 0.032(3) 0.009(2) 0.017(2) 0.027(2)
O6 0.021(2) 0.042(3) 0.030(2) 0.011(2) 0.0118(19) 0.018(2)
O7 0.040(3) 0.041(3) 0.025(3) 0.003(2) 0.003(2) 0.019(2)
O8 0.038(3) 0.041(3) 0.032(3) 0.013(2) 0.005(2) 0.015(2)
O9 0.025(2) 0.047(3) 0.032(3) 0.012(2) 0.011(2) 0.018(2)
O10 0.023(3) 0.062(4) 0.035(3) 0.007(3) 0.005(2) 0.018(2)
O11 0.035(3) 0.052(3) 0.027(3) 0.008(2) 0.003(2) 0.024(2)
O12 0.041(3) 0.062(4) 0.034(3) 0.007(3) 0.016(2) 0.032(3)
O13 0.105(6) 0.074(5) 0.053(4) 0.014(4) 0.023(4) 0.061(4)
O14 0.085(5) 0.091(5) 0.052(4) 0.020(4) 0.013(3) 0.072(4)
O15 0.043(3) 0.082(5) 0.054(4) 0.015(3) 0.004(3) 0.035(3)
O16 0.042(3) 0.089(5) 0.049(4) 0.015(3) 0.020(3) 0.031(3)
O17 0.040(3) 0.071(4) 0.057(4) 0.033(3) 0.021(3) 0.016(3)
O18 0.052(4) 0.043(3) 0.066(4) 0.003(3) -0.003(3) 0.005(3)
O19 0.066(4) 0.046(3) 0.046(3) 0.000(3) 0.008(3) 0.032(3)
O20 0.040(3) 0.049(3) 0.039(3) 0.014(3) 0.009(2) 0.028(3)
O21 0.036(3) 0.062(4) 0.041(3) 0.018(3) 0.013(2) 0.029(3)
O22 0.046(3) 0.080(4) 0.045(3) 0.021(3) 0.023(3) 0.030(3)
O23 0.064(4) 0.068(4) 0.068(4) 0.043(4) 0.020(4) 0.019(4)
O24 0.066(4) 0.039(3) 0.064(4) 0.004(3) 0.000(3) 0.018(3)
O25 0.029(3) 0.054(3) 0.023(2) 0.011(2) 0.011(2) 0.023(2)
O26 0.037(3) 0.050(3) 0.041(3) 0.009(3) 0.011(2) 0.021(3)
O27 0.061(4) 0.054(4) 0.053(4) 0.012(3) 0.020(3) 0.021(3)
O28 0.060(4) 0.077(4) 0.039(3) 0.014(3) 0.018(3) 0.040(3)
N1 0.049(4) 0.058(4) 0.033(3) 0.017(3) 0.018(3) 0.037(3)
N2 0.037(3) 0.062(4) 0.025(3) 0.010(3) 0.010(3) 0.033(3)
C1 0.055(5) 0.067(6) 0.045(5) 0.028(4) 0.030(4) 0.034(5)
C2 0.037(5) 0.056(5) 0.057(6) 0.018(4) 0.017(4) 0.016(4)
C3 0.062(6) 0.064(6) 0.038(5) 0.012(4) 0.014(4) 0.046(5)
C4 0.103(8) 0.054(6) 0.051(6) -0.001(5) 0.003(5) 0.052(6)
C5 0.089(8) 0.109(9) 0.053(6) 0.026(6) 0.017(5) 0.081(7)
C6 0.083(7) 0.093(7) 0.054(6) 0.030(5) 0.035(5) 0.073(6)
C7 0.051(5) 0.068(6) 0.038(5) 0.025(4) 0.022(4) 0.033(5)
C8 0.039(4) 0.069(5) 0.030(4) 0.009(4) 0.016(3) 0.031(4)
C9 0.040(4) 0.062(5) 0.032(4) 0.015(4) 0.004(3) 0.032(4)
C10 0.043(5) 0.065(5) 0.035(4) 0.000(4) -0.005(3) 0.039(4)
C11 0.040(4) 0.044(5) 0.032(4) -0.007(4) -0.005(3) 0.015(4)
C12 0.065(6) 0.040(4) 0.028(4) -0.004(3) 0.003(4) 0.020(4)
N3 0.092(7) 0.095(7) 0.242(10) 0.023(7) 0.062(7) 0.053(6)
O29 0.079(9) 0.110(10) 0.154(11) 0.016(8) 0.047(8) 0.054(7)
O30 0.106(10) 0.114(10) 0.235(13) 0.037(11) 0.047(11) 0.062(9)
O31 0.100(13) 0.095(12) 0.253(17) 0.008(14) 0.076(14) 0.016(11)
C13A 0.089(7) 0.098(8) 0.239(11) 0.028(8) 0.064(8) 0.056(7)
C14A 0.086(8) 0.103(8) 0.243(11) 0.024(8) 0.067(8) 0.058(7)
C15A 0.087(7) 0.099(8) 0.241(11) 0.026(8) 0.073(8) 0.053(7)
C16A 0.081(8) 0.089(8) 0.235(11) 0.030(9) 0.066(9) 0.057(7)
C17A 0.086(8) 0.091(8) 0.239(11) 0.028(9) 0.070(8) 0.062(7)
C18A 0.091(9) 0.099(8) 0.240(12) 0.027(9) 0.070(9) 0.048(8)
O29B 0.095(13) 0.118(14) 0.227(16) 0.054(13) 0.063(13) 0.051(12)
O30B 0.119(11) 0.097(11) 0.250(15) 0.037(12) 0.034(12) 0.044(10)
O31B 0.075(10) 0.090(11) 0.229(15) 0.053(11) 0.072(11) 0.044(9)
C13B 0.090(7) 0.098(8) 0.238(11) 0.024(8) 0.064(8) 0.053(7)
C14B 0.091(8) 0.104(8) 0.244(11) 0.024(8) 0.066(8) 0.049(7)
C15B 0.085(7) 0.100(8) 0.241(11) 0.025(8) 0.071(8) 0.057(7)
C16B 0.096(8) 0.104(8) 0.241(11) 0.028(9) 0.066(9) 0.047(8)
C17B 0.084(8) 0.100(9) 0.242(12) 0.024(9) 0.069(9) 0.061(7)
C18B 0.094(9) 0.100(9) 0.241(12) 0.027(10) 0.068(10) 0.046(8)
O1W 0.049(5) 0.075(6) 0.036(4) 0.023(4) 0.011(3) 0.036(4)
O3W 0.10(2) 0.120(17) 0.098(15) 0.077(13) 0.038(18) 0.059(17)
O4W 0.054(9) 0.103(13) 0.101(13) 0.038(10) -0.021(8) 0.002(9)
O5W 0.070(9) 0.059(8) 0.080(10) 0.012(7) 0.019(8) 0.026(7)
O6W 0.107(13) 0.067(10) 0.090(12) -0.026(9) 0.038(10) 0.000(9)
O3B 0.09(2) 0.23(3) 0.116(18) 0.119(19) 0.058(18) 0.12(2)
O5B 0.135(10) 0.094(9) 0.058(7) 0.022(7) 0.025(7) 0.016(7)
N4 0.111(9) 0.122(10) 0.067(7) 0.033(7) -0.029(6) -0.027(7)

loop_
_atom_type_symbol
_atom_type_description
_atom_type_scat_dispersion_real
_atom_type_scat_dispersion_imag
_atom_type_scat_source
O O 0.0106 0.0060 'International Tables Vol C Tables 4.2.6.8 and 6.1.1.4'
V V 0.3005 0.5294 'International Tables Vol C Tables 4.2.6.8 and 6.1.1.4'
Cu Cu 0.3201 1.2651 'International Tables Vol C Tables 4.2.6.8 and 6.1.1.4'
Mo Mo -1.6832 0.6857 'International Tables Vol C Tables 4.2.6.8 and 6.1.1.4'
N N 0.0061 0.0033 'International Tables Vol C Tables 4.2.6.8 and 6.1.1.4'
C C 0.0033 0.0016 'International Tables Vol C Tables 4.2.6.8 and 6.1.1.4'
H H 0.0000 0.0000 'International Tables Vol C Tables 4.2.6.8 and 6.1.1.4'

loop_
_geom_angle_atom_site_label_1
_geom_angle_atom_site_label_2
_geom_angle_atom_site_label_3
_geom_angle
O21 Mo1 O22 103.2(3)
O21 Mo1 O5 100.7(2)
O22 Mo1 O5 100.2(3)
O21 Mo1 O3 92.6(2)
O22 Mo1 O3 103.8(3)
O5 Mo1 O3 149.1(2)
O21 Mo1 O4 163.1(2)
O22 Mo1 O4 87.9(2)
O5 Mo1 O4 89.7(2)
O3 Mo1 O4 72.2(2)
O21 Mo1 O6 89.8(2)
O22 Mo1 O6 165.9(2)
O5 Mo1 O6 71.63(18)
O3 Mo1 O6 80.70(19)
O4 Mo1 O6 80.75(17)
O15 Mo2 O16 104.5(3)
O15 Mo2 O12 103.2(3)
O16 Mo2 O12 96.2(3)
O15 Mo2 O10 99.3(3)
O16 Mo2 O10 99.9(3)
O12 Mo2 O10 148.0(2)
O15 Mo2 O11 91.8(2)
O16 Mo2 O11 162.0(2)
O12 Mo2 O11 72.2(2)
O10 Mo2 O11 84.7(2)
O15 Mo2 O9 168.2(2)
O16 Mo2 O9 85.0(2)
O12 Mo2 O9 82.4(2)
O10 Mo2 O9 71.80(19)
O11 Mo2 O9 79.92(17)
O19 Mo3 O20 102.9(3)
O19 Mo3 O5 98.6(3)
O20 Mo3 O5 101.1(2)
O19 Mo3 O8 103.9(3)
O20 Mo3 O8 94.9(2)
O5 Mo3 O8 148.7(2)
O19 Mo3 O7 89.9(2)
O20 Mo3 O7 163.7(2)
O5 Mo3 O7 86.8(2)
O8 Mo3 O7 71.87(19)
O19 Mo3 O6 166.6(2)
O20 Mo3 O6 88.1(2)
O5 Mo3 O6 71.38(18)
O8 Mo3 O6 82.55(19)
O7 Mo3 O6 80.86(17)
O13 Mo4 O14 103.2(3)
O13 Mo4 O1 100.2(3)
O14 Mo4 O1 99.3(3)
O13 Mo4 O12 93.0(3)
O14 Mo4 O12 104.1(3)
O1 Mo4 O12 149.7(2)
O13 Mo4 O11 163.5(3)
O14 Mo4 O11 86.9(3)
O1 Mo4 O11 90.8(2)
O12 Mo4 O11 71.7(2)
O13 Mo4 O2 90.5(3)
O14 Mo4 O2 164.8(2)
O1 Mo4 O2 71.64(19)
O12 Mo4 O2 81.2(2)
O11 Mo4 O2 81.27(18)
O18 Mo5 O17 103.2(3)
O18 Mo5 O10 100.3(3)
O17 Mo5 O10 101.3(3)
O18 Mo5 O8 102.9(3)
O17 Mo5 O8 91.9(3)
O10 Mo5 O8 149.8(2)
O18 Mo5 O7 88.6(3)
O17 Mo5 O7 161.8(2)
O10 Mo5 O7 90.0(2)
O8 Mo5 O7 71.71(19)
O18 Mo5 O9 168.3(3)
O17 Mo5 O9 87.7(3)
O10 Mo5 O9 73.1(2)
O8 Mo5 O9 80.5(2)
O7 Mo5 O9 81.86(17)
O23 Mo6 O24 103.3(3)
O23 Mo6 O3 103.3(3)
O24 Mo6 O3 95.3(3)
O23 Mo6 O1 98.4(3)
O24 Mo6 O1 101.0(3)
O3 Mo6 O1 149.0(2)
O23 Mo6 O4 90.1(3)
O24 Mo6 O4 164.1(3)
O3 Mo6 O4 73.12(19)
O1 Mo6 O4 85.1(2)
O23 Mo6 O2 166.9(3)
O24 Mo6 O2 87.2(3)
O3 Mo6 O2 83.27(19)
O1 Mo6 O2 71.5(2)
O4 Mo6 O2 80.87(17)
O9 V1 O6 109.2(2)
O9 V1 O25 110.0(2)
O6 V1 O25 107.8(2)
O9 V1 O2 109.5(2)
O6 V1 O2 109.5(2)
O25 V1 O2 110.9(2)
O25 Cu1 N1 178.9(2)
O25 Cu1 O27 97.4(2)
N1 Cu1 O27 83.4(3)
O25 Cu1 O26 95.5(2)
N1 Cu1 O26 83.9(2)
O27 Cu1 O26 163.0(2)
O25 Cu1 O28 96.3(2)
N1 Cu1 O28 82.8(2)
O27 Cu1 O28 93.5(3)
O26 Cu1 O28 96.1(2)
Mo4 O1 Mo6 118.2(3)
V1 O2 Mo6 129.7(3)
V1 O2 Mo4 132.0(3)
Mo6 O2 Mo4 93.04(18)
Mo6 O3 Mo1 117.3(2)
C7 O4 Mo6 115.9(5)
C7 O4 Mo1 123.0(5)
Mo6 O4 Mo1 96.66(19)
Mo1 O5 Mo3 119.0(2)
V1 O6 Mo1 132.1(3)
V1 O6 Mo3 130.9(2)
Mo1 O6 Mo3 92.24(16)
C12 O7 Mo3 114.8(5)
C12 O7 Mo5 123.1(5)
Mo3 O7 Mo5 98.25(19)
Mo3 O8 Mo5 117.6(2)
V1 O9 Mo5 132.6(3)
V1 O9 Mo2 130.7(3)
Mo5 O9 Mo2 91.23(17)
Mo5 O10 Mo2 117.6(3)
C10 O11 Mo2 114.6(5)
C10 O11 Mo4 122.3(5)
Mo2 O11 Mo4 98.2(2)
Mo2 O12 Mo4 117.1(3)
V1 O25 Cu1 131.6(3)
C2 O26 Cu1 111.0(5)
C4 O27 Cu1 112.6(6)
C5 O28 Cu1 103.5(5)
C1 N1 C3 110.5(6)
C1 N1 C6 113.5(7)
C3 N1 C6 108.8(7)
C1 N1 Cu1 105.7(5)
C3 N1 Cu1 107.2(5)
C6 N1 Cu1 110.9(5)
C11 N2 C9 113.7(6)
C11 N2 C8 110.9(6)
C9 N2 C8 112.5(6)
C11 N2 H2C 106.4
C9 N2 H2C 106.4
C8 N2 H2C 106.4
N1 C1 C2 111.3(7)
N1 C1 H1A 109.4
C2 C1 H1A 109.4
N1 C1 H1B 109.4
C2 C1 H1B 109.4
H1A C1 H1B 108.0
O26 C2 C1 108.1(6)
O26 C2 H2A 110.1
C1 C2 H2A 110.1
O26 C2 H2B 110.1
C1 C2 H2B 110.1
H2A C2 H2B 108.4
N1 C3 C4 108.7(7)
N1 C3 H3A 109.9
C4 C3 H3A 109.9
N1 C3 H3B 109.9
C4 C3 H3B 109.9
H3A C3 H3B 108.3
O27 C4 C3 109.1(7)
O27 C4 H4A 109.9
C3 C4 H4A 109.9
O27 C4 H4B 109.9
C3 C4 H4B 109.9
H4A C4 H4B 108.3
O28 C5 C6 109.3(8)
O28 C5 H5A 109.8
C6 C5 H5A 109.8
O28 C5 H5B 109.8
C6 C5 H5B 109.8
H5A C5 H5B 108.3
N1 C6 C5 114.5(7)
N1 C6 H6A 108.6
C5 C6 H6A 108.6
N1 C6 H6B 108.6
C5 C6 H6B 108.6
H6A C6 H6B 107.6
O4 C7 C8 109.4(6)
O4 C7 H7A 109.8
C8 C7 H7A 109.8
O4 C7 H7B 109.8
C8 C7 H7B 109.8
H7A C7 H7B 108.2
C7 C8 N2 109.5(6)
C7 C8 H8A 109.8
N2 C8 H8A 109.8
C7 C8 H8B 109.8
N2 C8 H8B 109.8
H8A C8 H8B 108.2
N2 C9 C10 108.5(6)
N2 C9 H9A 110.0
C10 C9 H9A 110.0
N2 C9 H9B 110.0
C10 C9 H9B 110.0
H9A C9 H9B 108.4
O11 C10 C9 110.0(6)
O11 C10 H10A 109.7
C9 C10 H10A 109.7
O11 C10 H10B 109.7
C9 C10 H10B 109.7
H10A C10 H10B 108.2
N2 C11 C12 110.2(6)
N2 C11 H11A 109.6
C12 C11 H11A 109.6
N2 C11 H11B 109.6
C12 C11 H11B 109.6
H11A C11 H11B 108.1
O7 C12 C11 109.8(6)
O7 C12 H12A 109.7
C11 C12 H12A 109.7
O7 C12 H12B 109.7
C11 C12 H12B 109.7
H12A C12 H12B 108.2
C13A N3 C15A 111.0(13)
C13A N3 C14A 111.1(12)
C15A N3 C14A 110.2(12)
C13A N3 C15B 113.5(16)
C15A N3 C15B 17(2)
C14A N3 C15B 122(2)
C13A N3 C13B 29.6(19)
C15A N3 C13B 98(2)
C14A N3 C13B 92.7(19)
C15B N3 C13B 109.0(12)
C13A N3 C14B 128(2)
C15A N3 C14B 101(2)
C14A N3 C14B 17.1(17)
C15B N3 C14B 109.0(12)
C13B N3 C14B 108.6(12)
C17A O30 H30A 109.5
C18A O31 H31A 109.5
N3 C13A C16A 117(2)
N3 C13A H13A 108.0
C16A C13A H13A 108.0
N3 C13A H13B 108.0
C16A C13A H13B 108.0
H13A C13A H13B 107.2
N3 C14A C17A 118(2)
N3 C14A H14A 107.8
C17A C14A H14A 107.8
N3 C14A H14B 107.8
C17A C14A H14B 107.8
H14A C14A H14B 107.2
N3 C15A C18A 110(3)
N3 C15A H15A 109.6
C18A C15A H15A 109.6
N3 C15A H15B 109.6
C18A C15A H15B 109.6
H15A C15A H15B 108.1
C13A C16A O29 101.9(15)
C13A C16A H16A 111.4
O29 C16A H16A 111.4
C13A C16A H16B 111.4
O29 C16A H16B 111.4
H16A C16A H16B 109.3
O30 C17A C14A 103.1(16)
O30 C17A H17A 111.1
C14A C17A H17A 111.1
O30 C17A H17B 111.1
C14A C17A H17B 111.1
H17A C17A H17B 109.1
C15A C18A O31 103.3(16)
C15A C18A H18A 111.1
O31 C18A H18A 111.1
C15A C18A H18B 111.1
O31 C18A H18B 111.1
H18A C18A H18B 109.1
C17B O30B H30B 109.5
C18B O31B H31B 109.5
N3 C13B C16B 145(2)
N3 C13B H13C 100.6
C16B C13B H13C 100.6
N3 C13B H13D 100.6
C16B C13B H13D 100.6
H13C C13B H13D 104.3
N3 C14B C17B 128(2)
N3 C14B H14C 105.2
C17B C14B H14C 105.2
N3 C14B H14D 105.2
C17B C14B H14D 105.2
H14C C14B H14D 106.0
N3 C15B C18B 134(2)
N3 C15B H15C 103.7
C18B C15B H15C 103.7
N3 C15B H15D 103.7
C18B C15B H15D 103.7
H15C C15B H15D 105.3
O29B C16B C13B 102.9(16)
O29B C16B H16C 111.2
C13B C16B H16C 111.2
O29B C16B H16D 111.2
C13B C16B H16D 111.2
H16C C16B H16D 109.1
C14B C17B O30B 103.4(16)
C14B C17B H17C 111.1
O30B C17B H17C 111.1
C14B C17B H17D 111.1
O30B C17B H17D 111.1
H17C C17B H17D 109.0
C15B C18B O31B 103.3(16)
C15B C18B H18C 111.1
O31B C18B H18C 111.1
C15B C18B H18D 111.1
O31B C18B H18D 111.1
H18C C18B H18D 109.1
H4C N4 H4D 109.6(14)
H4C N4 H4E 109.3(14)
H4D N4 H4E 110.5(14)
H4C N4 H4F 108.3(14)
H4D N4 H4F 109.8(14)
H4E N4 H4F 109.3(14)

loop_
_geom_bond_atom_site_label_1
_geom_bond_atom_site_label_2
_geom_bond_distance
Mo1 O21 1.710(5)
Mo1 O22 1.711(5)
Mo1 O5 1.916(5)
Mo1 O3 1.962(5)
Mo1 O4 2.230(5)
Mo1 O6 2.296(4)
Mo2 O15 1.699(6)
Mo2 O16 1.716(6)
Mo2 O12 1.940(6)
Mo2 O10 1.953(6)
Mo2 O11 2.197(5)
Mo2 O9 2.325(5)
Mo3 O19 1.714(6)
Mo3 O20 1.743(5)
Mo3 O5 1.927(5)
Mo3 O8 1.947(5)
Mo3 O7 2.207(5)
Mo3 O6 2.299(5)
Mo4 O13 1.698(7)
Mo4 O14 1.709(6)
Mo4 O1 1.932(5)
Mo4 O12 1.960(5)
Mo4 O11 2.203(5)
Mo4 O2 2.292(5)
Mo5 O18 1.698(6)
Mo5 O17 1.725(6)
Mo5 O10 1.912(6)
Mo5 O8 1.956(5)
Mo5 O7 2.208(5)
Mo5 O9 2.299(5)
Mo6 O23 1.709(6)
Mo6 O24 1.722(6)
Mo6 O3 1.926(5)
Mo6 O1 1.943(5)
Mo6 O4 2.215(5)
Mo6 O2 2.289(5)
V1 O9 1.695(5)
V1 O6 1.710(4)
V1 O25 1.711(5)
V1 O2 1.716(5)
Cu1 O25 1.903(4)
Cu1 N1 1.986(6)
Cu1 O27 2.033(6)
Cu1 O26 2.075(5)
Cu1 O28 2.278(6)
O4 C7 1.430(9)
O7 C12 1.414(9)
O11 C10 1.429(9)
O26 C2 1.439(9)
O27 C4 1.422(11)
O28 C5 1.432(11)
N1 C1 1.485(11)
N1 C3 1.485(10)
N1 C6 1.495(10)
N2 C11 1.486(10)
N2 C9 1.494(9)
N2 C8 1.502(9)
N2 H2C 0.9100
C1 C2 1.497(12)
C1 H1A 0.9700
C1 H1B 0.9700
C2 H2A 0.9700
C2 H2B 0.9700
C3 C4 1.520(13)
C3 H3A 0.9700
C3 H3B 0.9700
C4 H4A 0.9700
C4 H4B 0.9700
C5 C6 1.503(12)
C5 H5A 0.9700
C5 H5B 0.9700
C6 H6A 0.9700
C6 H6B 0.9700
C7 C8 1.499(12)
C7 H7A 0.9700
C7 H7B 0.9700
C8 H8A 0.9700
C8 H8B 0.9700
C9 C10 1.504(10)
C9 H9A 0.9700
C9 H9B 0.9700
C10 H10A 0.9700
C10 H10B 0.9700
C11 C12 1.502(11)
C11 H11A 0.9700
C11 H11B 0.9700
C12 H12A 0.9700
C12 H12B 0.9700
N3 C13A 1.426(14)
N3 C15A 1.439(14)
N3 C14A 1.442(14)
N3 C15B 1.447(14)
N3 C13B 1.448(15)
N3 C14B 1.451(14)
O29 C16A 1.53(3)
O30 C17A 1.52(3)
O30 H30A 0.8200
O31 C18A 1.53(3)
O31 H31A 0.8200
C13A C16A 1.53(2)
C13A H13A 0.9700
C13A H13B 0.9700
C14A C17A 1.52(2)
C14A H14A 0.9700
C14A H14B 0.9700
C15A C18A 1.52(2)
C15A H15A 0.9700
C15A H15B 0.9700
C16A H16A 0.9700
C16A H16B 0.9700
C17A H17A 0.9700
C17A H17B 0.9700
C18A H18A 0.9700
C18A H18B 0.9700
O29B C16B 1.53(3)
O30B C17B 1.53(3)
O30B H30B 0.8200
O31B C18B 1.53(3)
O31B H31B 0.8200
C13B C16B 1.53(2)
C13B H13C 0.9700
C13B H13D 0.9700
C14B C17B 1.52(2)
C14B H14C 0.9700
C14B H14D 0.9700
C15B C18B 1.52(2)
C15B H15C 0.9700
C15B H15D 0.9700
C16B H16C 0.9700
C16B H16D 0.9700
C17B H17C 0.9700
C17B H17D 0.9700
C18B H18C 0.9700
C18B H18D 0.9700
N4 H4C 0.875(9)
N4 H4D 0.862(9)
N4 H4E 0.866(9)
N4 H4F 0.872(9)
